data_2219581
loop_
_publ_author_name
'Franco, Jimmy U.'
'Olmstead, Marilyn M.'
'Hammons, Justin C.'

_publ_section_title Bis[1-(1-adamantyliminomethyl)-2-naphtholato-\k^2^<i>N</i>,<i>O</i>]cobalt(II)
_journal_coeditor_code GK2163
_journal_issue 10
_journal_name_full 'Acta Crystallographica Section E'
_journal_page_first m1223
_journal_paper_doi 10.1107/S1600536808027475
_journal_volume 64
_journal_year 2008
_chemical_formula_iupac '[Co (C21 H22 N O)2]'
_chemical_formula_moiety 'C42 H44 Co N2 O2'
_chemical_formula_sum 'C42 H44 Co N2 O2'
_chemical_formula_weight 667.72
_chemical_name_systematic
;
Bis[1-(1-adamantyliminomethyl)-2-naphtholato-
\k^2^<i>N</i>,<i>O</i>]cobalt(II)
;
_space_group_IT_number 2
_symmetry_cell_setting triclinic
_symmetry_space_group_name_Hall '-P 1'
_symmetry_space_group_name_H-M 'P -1'
_atom_sites_solution_hydrogens geom
_atom_sites_solution_primary direct
_atom_sites_solution_secondary difmap
_audit_creation_method SHELXL-97
_cell_angle_alpha 69.938(2)
_cell_angle_beta 71.219(2)
_cell_angle_gamma 68.473(2)
_cell_formula_units_Z 4
_cell_length_a 13.9055(5)
_cell_length_b 14.3576(5)
_cell_length_c 19.5899(6)
_cell_measurement_reflns_used 5583
_cell_measurement_temperature 90(2)
_cell_measurement_theta_max 27.4
_cell_measurement_theta_min 2.82
_cell_volume 3330.4(2)
_computing_cell_refinement 'SAINT (Bruker, 2007)'
_computing_data_collection 'APEX2 (Bruker, 2007)'
_computing_data_reduction 'SAINT (Bruker, 2007)'
_computing_molecular_graphics 'SHELXTL (Sheldrick, 2008)'
_computing_publication_material 'SHELXL97 (Sheldrick, 2008)'
_computing_structure_refinement 'SHELXL97 (Sheldrick, 2008)'
_computing_structure_solution 'SHELXS97 (Sheldrick, 2008)'
_diffrn_ambient_temperature 90(2)
_diffrn_detector_area_resol_mean 8.3
_diffrn_measured_fraction_theta_full 0.997
_diffrn_measured_fraction_theta_max 0.997
_diffrn_measurement_device_type 'Bruker SMART APEXII'
_diffrn_measurement_method \w
_diffrn_radiation_monochromator graphite
_diffrn_radiation_source 'fine-focus sealed tube'
_diffrn_radiation_type MoK\a
_diffrn_radiation_wavelength 0.71073
_diffrn_reflns_av_R_equivalents 0.0377
_diffrn_reflns_av_sigmaI/netI 0.0444
_diffrn_reflns_limit_h_max 18
_diffrn_reflns_limit_h_min -18
_diffrn_reflns_limit_k_max 18
_diffrn_reflns_limit_k_min -18
_diffrn_reflns_limit_l_max 25
_diffrn_reflns_limit_l_min -25
_diffrn_reflns_number 42959
_diffrn_reflns_theta_full 27.51
_diffrn_reflns_theta_max 27.51
_diffrn_reflns_theta_min 2.79
_exptl_absorpt_coefficient_mu 0.555
_exptl_absorpt_correction_T_max 0.925
_exptl_absorpt_correction_T_min 0.876
_exptl_absorpt_correction_type multi-scan
_exptl_absorpt_process_details '(SADABS; Sheldrick, 1996)'
_exptl_crystal_colour red-orange
_exptl_crystal_density_diffrn 1.332
_exptl_crystal_density_method 'not measured'
_exptl_crystal_description plate
_exptl_crystal_F_000 1412
_exptl_crystal_size_max 0.33
_exptl_crystal_size_mid 0.24
_exptl_crystal_size_min 0.18
_refine_diff_density_max 0.393
_refine_diff_density_min -0.315
_refine_ls_extinction_method none
_refine_ls_goodness_of_fit_ref 1.023
_refine_ls_hydrogen_treatment constr
_refine_ls_matrix_type full
_refine_ls_number_parameters 847
_refine_ls_number_reflns 15246
_refine_ls_number_restraints 0
_refine_ls_restrained_S_all 1.023
_refine_ls_R_factor_all 0.0527
_refine_ls_R_factor_gt 0.0359
_refine_ls_shift/su_max 0.002
_refine_ls_shift/su_mean 0.000
_refine_ls_structure_factor_coef Fsqd
_refine_ls_weighting_details 'calc w=1/[\s^2^(Fo^2^)+(0.0384P)^2^+1.0354P] where P=(Fo^2^+2Fc^2^)/3'
_refine_ls_weighting_scheme calc
_refine_ls_wR_factor_gt 0.0812
_refine_ls_wR_factor_ref 0.0877
_reflns_number_gt 11999
_reflns_number_total 15246
_reflns_threshold_expression I>2\s(I)
_cod_data_source_file gk2163.cif
_cod_data_source_block I
_cod_database_code 2219581
_cod_database_fobs_code 2219581

loop_
_symmetry_equiv_pos_as_xyz
'x, y, z'
'-x, -y, -z'

loop_
_atom_site_type_symbol
_atom_site_label
_atom_site_fract_x
_atom_site_fract_y
_atom_site_fract_z
_atom_site_U_iso_or_equiv
_atom_site_adp_type
_atom_site_calc_flag
_atom_site_refinement_flags
_atom_site_occupancy
Co Co1 0.588500(17) 0.756438(17) 0.086566(12) 0.01448(6) Uani d . 1
O O2 0.44739(9) 0.80539(9) 0.14274(7) 0.0199(3) Uani d . 1
O O1 0.69699(9) 0.78062(9) 0.11194(6) 0.0191(3) Uani d . 1
N N1 0.62251(11) 0.83082(10) -0.02092(8) 0.0142(3) Uani d . 1
N N2 0.58369(11) 0.60961(11) 0.11945(8) 0.0148(3) Uani d . 1
C C1 0.77555(13) 0.81402(13) 0.06543(9) 0.0165(3) Uani d . 1
C C2 0.85436(14) 0.81505(14) 0.09778(10) 0.0200(4) Uani d . 1
H H2 0.8472 0.7904 0.1503 0.024 Uiso calc R 1
C C3 0.93834(14) 0.85025(13) 0.05544(10) 0.0196(4) Uani d . 1
H H3 0.9875 0.8518 0.0790 0.024 Uiso calc R 1
C C4 0.95482(13) 0.88506(13) -0.02376(10) 0.0173(3) Uani d . 1
C C5 1.04467(14) 0.91845(13) -0.06732(10) 0.0205(4) Uani d . 1
H H5 1.0930 0.9203 -0.0432 0.025 Uiso calc R 1
C C6 1.06366(14) 0.94821(14) -0.14352(11) 0.0222(4) Uani d . 1
H H6 1.1239 0.9715 -0.1721 0.027 Uiso calc R 1
C C7 0.99276(14) 0.94382(13) -0.17891(10) 0.0203(4) Uani d . 1
H H7 1.0059 0.9632 -0.2318 0.024 Uiso calc R 1
C C8 0.90448(13) 0.91185(13) -0.13780(10) 0.0175(3) Uani d . 1
H H8 0.8583 0.9088 -0.1631 0.021 Uiso calc R 1
C C9 0.88031(13) 0.88328(12) -0.05871(9) 0.0154(3) Uani d . 1
C C10 0.78698(13) 0.85024(12) -0.01287(9) 0.0150(3) Uani d . 1
C C11 0.70689(13) 0.86179(12) -0.04951(9) 0.0149(3) Uani d . 1
H H11 0.7173 0.8965 -0.1011 0.018 Uiso calc R 1
C C12 0.54877(13) 0.85018(13) -0.06884(9) 0.0155(3) Uani d . 1
C C13 0.54044(14) 0.74344(13) -0.06166(10) 0.0201(4) Uani d . 1
H H13A 0.6107 0.6999 -0.0824 0.024 Uiso calc R 1
H H13B 0.5188 0.7089 -0.0083 0.024 Uiso calc R 1
C C14 0.45935(15) 0.75395(15) -0.10333(11) 0.0246(4) Uani d . 1
H H14 0.4550 0.6838 -0.0981 0.029 Uiso calc R 1
C C15 0.35098(15) 0.81967(16) -0.06975(11) 0.0269(4) Uani d . 1
H H15A 0.3291 0.7860 -0.0162 0.032 Uiso calc R 1
H H15B 0.2973 0.8257 -0.0954 0.032 Uiso calc R 1
C C16 0.35748(14) 0.92782(15) -0.07856(10) 0.0246(4) Uani d . 1
H H16 0.2864 0.9711 -0.0572 0.029 Uiso calc R 1
C C17 0.49498(16) 0.80561(16) -0.18567(11) 0.0298(5) Uani d . 1
H H17A 0.4440 0.8117 -0.2135 0.036 Uiso calc R 1
H H17B 0.5654 0.7628 -0.2068 0.036 Uiso calc R 1
C C18 0.43936(13) 0.91824(14) -0.03720(10) 0.0199(4) Uani d . 1
H H18A 0.4441 0.9879 -0.0432 0.024 Uiso calc R 1
H H18B 0.4165 0.8870 0.0167 0.024 Uiso calc R 1
C C19 0.39209(15) 0.97930(15) -0.16090(11) 0.0276(4) Uani d . 1
H H19A 0.3957 1.0492 -0.1666 0.033 Uiso calc R 1
H H19B 0.3396 0.9868 -0.1881 0.033 Uiso calc R 1
C C20 0.50118(15) 0.91321(16) -0.19370(10) 0.0262(4) Uani d . 1
H H20 0.5238 0.9472 -0.2477 0.031 Uiso calc R 1
C C21 0.58291(14) 0.90275(15) -0.15148(10) 0.0215(4) Uani d . 1
H H21A 0.6538 0.8611 -0.1730 0.026 Uiso calc R 1
H H21B 0.5876 0.9721 -0.1568 0.026 Uiso calc R 1
C C22 0.37224(13) 0.76579(13) 0.15094(9) 0.0175(4) Uani d . 1
C C23 0.26509(14) 0.82850(14) 0.17133(11) 0.0239(4) Uani d . 1
H H23 0.2530 0.8945 0.1784 0.029 Uiso calc R 1
C C24 0.18098(14) 0.79536(14) 0.18072(11) 0.0244(4) Uani d . 1
H H24 0.1113 0.8384 0.1948 0.029 Uiso calc R 1
C C25 0.19442(14) 0.69776(14) 0.17003(10) 0.0207(4) Uani d . 1
C C26 0.10572(14) 0.66529(15) 0.17852(10) 0.0230(4) Uani d . 1
H H26 0.0363 0.7089 0.1924 0.028 Uiso calc R 1
C C27 0.11792(15) 0.57242(15) 0.16719(10) 0.0257(4) Uani d . 1
H H27 0.0576 0.5514 0.1735 0.031 Uiso calc R 1
C C28 0.22060(15) 0.50839(15) 0.14610(10) 0.0243(4) Uani d . 1
H H28 0.2296 0.4440 0.1377 0.029 Uiso calc R 1
C C29 0.30838(14) 0.53796(14) 0.13740(10) 0.0209(4) Uani d . 1
H H29 0.3770 0.4938 0.1224 0.025 Uiso calc R 1
C C30 0.29912(13) 0.63255(13) 0.15019(9) 0.0178(4) Uani d . 1
C C31 0.38928(13) 0.66629(13) 0.14309(9) 0.0171(3) Uani d . 1
C C32 0.49285(13) 0.59156(13) 0.13748(9) 0.0161(3) Uani d . 1
H H32 0.4946 0.5213 0.1482 0.019 Uiso calc R 1
C C33 0.68321(13) 0.52224(13) 0.12298(9) 0.0154(3) Uani d . 1
C C34 0.76264(13) 0.54495(14) 0.04841(9) 0.0189(4) Uani d . 1
H H34A 0.7351 0.5455 0.0075 0.023 Uiso calc R 1
H H34B 0.7713 0.6141 0.0386 0.023 Uiso calc R 1
C C35 0.87028(14) 0.46254(14) 0.05038(10) 0.0232(4) Uani d . 1
H H35 0.9212 0.4782 0.0015 0.028 Uiso calc R 1
C C36 0.91327(14) 0.46301(15) 0.11315(10) 0.0231(4) Uani d . 1
H H36A 0.9832 0.4105 0.1144 0.028 Uiso calc R 1
H H36B 0.9225 0.5317 0.1041 0.028 Uiso calc R 1
C C37 0.83511(14) 0.43872(14) 0.18776(10) 0.0220(4) Uani d . 1
H H37 0.8632 0.4387 0.2288 0.026 Uiso calc R 1
C C38 0.72696(13) 0.52142(13) 0.18607(10) 0.0182(4) Uani d . 1
H H38A 0.6766 0.5062 0.2345 0.022 Uiso calc R 1
H H38B 0.7351 0.5904 0.1779 0.022 Uiso calc R 1
C C39 0.85710(15) 0.35565(15) 0.06471(11) 0.0285(4) Uani d . 1
H H39A 0.8307 0.3543 0.0239 0.034 Uiso calc R 1
H H39B 0.9265 0.3022 0.0661 0.034 Uiso calc R 1
C C40 0.82098(15) 0.33239(14) 0.20207(11) 0.0269(4) Uani d . 1
H H40A 0.7706 0.3168 0.2504 0.032 Uiso calc R 1
H H40B 0.8899 0.2784 0.2044 0.032 Uiso calc R 1
C C41 0.77850(15) 0.33235(14) 0.13903(12) 0.0264(4) Uani d . 1
H H41A 0.7695 0.2628 0.1482 0.032 Uiso calc R 1
C C42 0.67056(14) 0.41526(13) 0.13678(11) 0.0225(4) Uani d . 1
H H42A 0.6424 0.4149 0.0965 0.027 Uiso calc R 1
H H42B 0.6195 0.3995 0.1847 0.027 Uiso calc R 1
Co Co2 0.886744(17) 0.185711(17) 0.585004(12) 0.01390(6) Uani d . 1
O O3 1.00067(9) 0.10345(9) 0.63422(6) 0.0172(2) Uani d . 1
O O4 0.76314(9) 0.13745(9) 0.62356(6) 0.0182(3) Uani d . 1
N N3 0.87112(10) 0.31587(10) 0.60847(7) 0.0139(3) Uani d . 1
N N4 0.90708(11) 0.17854(10) 0.48169(8) 0.0143(3) Uani d . 1
C C43 1.06441(13) 0.14134(13) 0.64622(9) 0.0149(3) Uani d . 1
C C44 1.16275(13) 0.06899(13) 0.66230(9) 0.0183(4) Uani d . 1
H H44 1.1779 -0.0011 0.6623 0.022 Uiso calc R 1
C C45 1.23434(13) 0.09768(13) 0.67740(9) 0.0187(4) Uani d . 1
H H45 1.2983 0.0472 0.6881 0.022 Uiso calc R 1
C C46 1.21613(13) 0.20208(13) 0.67764(9) 0.0158(3) Uani d . 1
C C47 1.29146(13) 0.23070(14) 0.69404(9) 0.0191(4) Uani d . 1
H H47 1.3538 0.1791 0.7067 0.023 Uiso calc R 1
C C48 1.27664(14) 0.33105(14) 0.69216(10) 0.0214(4) Uani d . 1
H H48 1.3280 0.3493 0.7033 0.026 Uiso calc R 1
C C49 1.18440(14) 0.40625(14) 0.67358(10) 0.0220(4) Uani d . 1
H H49 1.1737 0.4763 0.6717 0.026 Uiso calc R 1
C C50 1.10900(14) 0.38079(14) 0.65797(10) 0.0200(4) Uani d . 1
H H50 1.0473 0.4338 0.6455 0.024 Uiso calc R 1
C C51 1.12092(13) 0.27747(13) 0.66006(9) 0.0158(3) Uani d . 1
C C52 1.04294(13) 0.24605(13) 0.64497(9) 0.0153(3) Uani d . 1
C C53 0.94385(13) 0.32323(13) 0.63285(9) 0.0153(3) Uani d . 1
H H53 0.9304 0.3868 0.6441 0.018 Uiso calc R 1
C C54 0.77189(13) 0.40338(12) 0.60191(9) 0.0143(3) Uani d . 1
C C55 0.77324(13) 0.50404(13) 0.61211(10) 0.0176(4) Uani d . 1
H H55A 0.8321 0.5282 0.5744 0.021 Uiso calc R 1
H H55B 0.7850 0.4913 0.6622 0.021 Uiso calc R 1
C C56 0.66674(14) 0.58790(13) 0.60358(10) 0.0198(4) Uani d . 1
H H56 0.6685 0.6532 0.6102 0.024 Uiso calc R 1
C C57 0.64941(15) 0.60857(14) 0.52579(11) 0.0241(4) Uani d . 1
H H57A 0.7076 0.6330 0.4873 0.029 Uiso calc R 1
H H57B 0.5817 0.6630 0.5199 0.029 Uiso calc R 1
C C58 0.64665(14) 0.50811(14) 0.51598(10) 0.0218(4) Uani d . 1
H H58 0.6350 0.5210 0.4653 0.026 Uiso calc R 1
C C59 0.75287(13) 0.42466(13) 0.52432(9) 0.0177(4) Uani d . 1
H H59A 0.7520 0.3600 0.5171 0.021 Uiso calc R 1
H H59B 0.8114 0.4482 0.4856 0.021 Uiso calc R 1
C C60 0.57627(14) 0.55089(14) 0.66338(10) 0.0216(4) Uani d . 1
H H60A 0.5871 0.5387 0.7136 0.026 Uiso calc R 1
H H60B 0.5077 0.6046 0.6586 0.026 Uiso calc R 1
C C61 0.57431(14) 0.45053(14) 0.65338(10) 0.0208(4) Uani d . 1
H H61 0.5153 0.4261 0.6922 0.025 Uiso calc R 1
C C62 0.55641(14) 0.47087(14) 0.57561(11) 0.0230(4) Uani d . 1
H H62A 0.5539 0.4065 0.5690 0.028 Uiso calc R 1
H H62B 0.4878 0.5241 0.5703 0.028 Uiso calc R 1
C C63 0.68031(13) 0.36759(13) 0.66175(9) 0.0171(3) Uani d . 1
H H63A 0.6786 0.3020 0.6566 0.020 Uiso calc R 1
H H63B 0.6917 0.3546 0.7119 0.020 Uiso calc R 1
C C64 0.70488(13) 0.13519(12) 0.58424(10) 0.0175(4) Uani d . 1
C C65 0.60514(14) 0.11461(14) 0.62443(11) 0.0233(4) Uani d . 1
H H65 0.5848 0.1052 0.6770 0.028 Uiso calc R 1
C C66 0.53954(14) 0.10844(14) 0.58876(12) 0.0261(4) Uani d . 1
H H66 0.4754 0.0923 0.6173 0.031 Uiso calc R 1
C C67 0.56351(14) 0.12523(13) 0.51025(11) 0.0221(4) Uani d . 1
C C68 0.49154(15) 0.12397(14) 0.47355(13) 0.0288(5) Uani d . 1
H H68 0.4273 0.1084 0.5025 0.035 Uiso calc R 1
C C69 0.51192(16) 0.14445(15) 0.39802(13) 0.0318(5) Uani d . 1
H H69 0.4632 0.1422 0.3744 0.038 Uiso calc R 1
C C70 0.60583(17) 0.16889(15) 0.35577(12) 0.0311(5) Uani d . 1
H H70 0.6201 0.1847 0.3029 0.037 Uiso calc R 1
C C71 0.67797(15) 0.17039(14) 0.38951(11) 0.0246(4) Uani d . 1
H H71 0.7411 0.1872 0.3593 0.029 Uiso calc R 1
C C72 0.66044(14) 0.14760(13) 0.46771(10) 0.0190(4) Uani d . 1
C C73 0.73407(13) 0.14876(12) 0.50606(10) 0.0165(3) Uani d . 1
C C74 0.83515(13) 0.16210(12) 0.46196(9) 0.0158(3) Uani d . 1
H H74 0.8516 0.1584 0.4118 0.019 Uiso calc R 1
C C75 1.00216(13) 0.19701(13) 0.42137(9) 0.0142(3) Uani d . 1
C C76 0.96679(13) 0.29700(13) 0.36171(9) 0.0169(3) Uani d . 1
H H76A 0.9173 0.2890 0.3388 0.020 Uiso calc R 1
H H76B 0.9290 0.3555 0.3853 0.020 Uiso calc R 1
C C77 1.06352(14) 0.32036(13) 0.30118(10) 0.0192(4) Uani d . 1
H H77 1.0397 0.3849 0.2624 0.023 Uiso calc R 1
C C78 1.13780(14) 0.33519(14) 0.33722(10) 0.0213(4) Uani d . 1
H H78A 1.1002 0.3939 0.3606 0.026 Uiso calc R 1
H H78B 1.2000 0.3514 0.2986 0.026 Uiso calc R 1
C C79 1.17465(14) 0.23610(14) 0.39641(10) 0.0208(4) Uani d . 1
H H79 1.2231 0.2458 0.4199 0.025 Uiso calc R 1
C C80 1.07802(13) 0.21172(14) 0.45621(10) 0.0184(4) Uani d . 1
H H80A 1.1018 0.1479 0.4946 0.022 Uiso calc R 1
H H80B 1.0404 0.2691 0.4808 0.022 Uiso calc R 1
C C81 1.23330(14) 0.14586(14) 0.35980(11) 0.0239(4) Uani d . 1
H H81A 1.2581 0.0818 0.3977 0.029 Uiso calc R 1
H H81B 1.2961 0.1606 0.3212 0.029 Uiso calc R 1
C C82 1.15870(14) 0.13049(14) 0.32418(10) 0.0220(4) Uani d . 1
H H82 1.1972 0.0716 0.3003 0.026 Uiso calc R 1
C C83 1.12133(14) 0.22924(14) 0.26513(10) 0.0222(4) Uani d . 1
H H83A 1.0729 0.2195 0.2422 0.027 Uiso calc R 1
H H83B 1.1831 0.2441 0.2254 0.027 Uiso calc R 1
C C84 1.06196(13) 0.10605(13) 0.38499(10) 0.0188(4) Uani d . 1
H H84A 1.0141 0.0946 0.3626 0.023 Uiso calc R 1
H H84B 1.0858 0.0421 0.4233 0.023 Uiso calc R 1

loop_
_atom_site_aniso_label
_atom_site_aniso_U_11
_atom_site_aniso_U_22
_atom_site_aniso_U_33
_atom_site_aniso_U_12
_atom_site_aniso_U_13
_atom_site_aniso_U_23
Co1 0.01407(12) 0.01428(12) 0.01469(12) -0.00514(9) -0.00332(9) -0.00202(9)
O2 0.0169(6) 0.0188(6) 0.0221(6) -0.0056(5) -0.0016(5) -0.0049(5)
O1 0.0197(6) 0.0236(7) 0.0159(6) -0.0113(5) -0.0040(5) -0.0015(5)
N1 0.0145(7) 0.0129(7) 0.0154(7) -0.0026(5) -0.0047(6) -0.0039(6)
N2 0.0136(7) 0.0157(7) 0.0139(7) -0.0037(6) -0.0023(5) -0.0035(6)
C1 0.0155(8) 0.0152(8) 0.0189(9) -0.0049(7) -0.0038(7) -0.0039(7)
C2 0.0212(9) 0.0211(9) 0.0170(9) -0.0057(7) -0.0075(7) -0.0016(7)
C3 0.0177(9) 0.0190(9) 0.0252(9) -0.0053(7) -0.0103(7) -0.0045(7)
C4 0.0162(8) 0.0127(8) 0.0225(9) -0.0028(7) -0.0052(7) -0.0048(7)
C5 0.0167(9) 0.0176(9) 0.0287(10) -0.0047(7) -0.0073(7) -0.0060(8)
C6 0.0149(9) 0.0194(9) 0.0297(10) -0.0066(7) -0.0007(7) -0.0053(8)
C7 0.0203(9) 0.0163(9) 0.0209(9) -0.0044(7) -0.0014(7) -0.0048(7)
C8 0.0167(8) 0.0141(8) 0.0217(9) -0.0027(7) -0.0050(7) -0.0059(7)
C9 0.0157(8) 0.0092(8) 0.0196(9) -0.0020(6) -0.0035(7) -0.0039(7)
C10 0.0140(8) 0.0130(8) 0.0188(9) -0.0038(6) -0.0040(7) -0.0049(7)
C11 0.0171(8) 0.0126(8) 0.0142(8) -0.0039(7) -0.0035(7) -0.0029(6)
C12 0.0155(8) 0.0185(9) 0.0153(8) -0.0061(7) -0.0048(7) -0.0049(7)
C13 0.0206(9) 0.0191(9) 0.0239(9) -0.0061(7) -0.0080(7) -0.0065(7)
C14 0.0279(10) 0.0247(10) 0.0294(10) -0.0114(8) -0.0112(8) -0.0083(8)
C15 0.0231(10) 0.0374(11) 0.0261(10) -0.0141(9) -0.0117(8) -0.0036(9)
C16 0.0176(9) 0.0303(10) 0.0261(10) -0.0027(8) -0.0090(8) -0.0083(8)
C17 0.0322(11) 0.0407(12) 0.0248(10) -0.0101(9) -0.0107(9) -0.0146(9)
C18 0.0188(9) 0.0209(9) 0.0205(9) -0.0028(7) -0.0072(7) -0.0065(7)
C19 0.0290(11) 0.0281(10) 0.0280(10) -0.0064(8) -0.0170(9) -0.0020(8)
C20 0.0282(10) 0.0362(11) 0.0167(9) -0.0130(9) -0.0084(8) -0.0027(8)
C21 0.0219(9) 0.0270(10) 0.0174(9) -0.0101(8) -0.0059(7) -0.0032(8)
C22 0.0168(8) 0.0173(9) 0.0144(8) -0.0049(7) -0.0022(7) -0.0005(7)
C23 0.0202(9) 0.0164(9) 0.0284(10) -0.0019(7) -0.0036(8) -0.0030(8)
C24 0.0150(9) 0.0210(9) 0.0266(10) 0.0005(7) -0.0027(7) -0.0013(8)
C25 0.0171(9) 0.0230(9) 0.0163(9) -0.0047(7) -0.0045(7) 0.0015(7)
C26 0.0134(8) 0.0286(10) 0.0195(9) -0.0051(7) -0.0050(7) 0.0030(8)
C27 0.0202(9) 0.0336(11) 0.0231(10) -0.0138(8) -0.0078(8) 0.0021(8)
C28 0.0250(10) 0.0288(10) 0.0225(10) -0.0128(8) -0.0069(8) -0.0038(8)
C29 0.0174(9) 0.0255(10) 0.0188(9) -0.0060(7) -0.0033(7) -0.0054(8)
C30 0.0159(8) 0.0197(9) 0.0133(8) -0.0052(7) -0.0035(7) 0.0015(7)
C31 0.0154(8) 0.0188(9) 0.0144(8) -0.0055(7) -0.0021(7) -0.0015(7)
C32 0.0177(8) 0.0162(8) 0.0140(8) -0.0061(7) -0.0031(7) -0.0026(7)
C33 0.0133(8) 0.0155(8) 0.0173(8) -0.0031(7) -0.0041(7) -0.0045(7)
C34 0.0168(9) 0.0221(9) 0.0158(9) -0.0056(7) -0.0020(7) -0.0041(7)
C35 0.0159(9) 0.0270(10) 0.0217(9) -0.0012(7) -0.0008(7) -0.0087(8)
C36 0.0147(9) 0.0229(10) 0.0304(10) -0.0026(7) -0.0058(8) -0.0073(8)
C37 0.0190(9) 0.0237(9) 0.0223(9) -0.0017(7) -0.0094(7) -0.0050(8)
C38 0.0183(9) 0.0175(9) 0.0158(8) -0.0028(7) -0.0035(7) -0.0035(7)
C39 0.0215(10) 0.0285(11) 0.0360(11) 0.0034(8) -0.0083(8) -0.0186(9)
C40 0.0205(10) 0.0210(10) 0.0304(11) -0.0006(8) -0.0071(8) -0.0005(8)
C41 0.0215(10) 0.0144(9) 0.0433(12) -0.0022(7) -0.0090(9) -0.0089(8)
C42 0.0165(9) 0.0170(9) 0.0343(11) -0.0041(7) -0.0063(8) -0.0070(8)
Co2 0.01420(12) 0.01327(11) 0.01472(12) -0.00393(9) -0.00410(9) -0.00341(9)
O3 0.0180(6) 0.0151(6) 0.0198(6) -0.0049(5) -0.0071(5) -0.0031(5)
O4 0.0189(6) 0.0195(6) 0.0180(6) -0.0086(5) -0.0022(5) -0.0053(5)
N3 0.0130(7) 0.0136(7) 0.0137(7) -0.0028(5) -0.0031(5) -0.0029(5)
N4 0.0152(7) 0.0113(7) 0.0157(7) -0.0040(5) -0.0037(6) -0.0020(5)
C43 0.0161(8) 0.0180(8) 0.0097(8) -0.0059(7) -0.0025(6) -0.0016(6)
C44 0.0190(9) 0.0149(8) 0.0176(9) -0.0025(7) -0.0040(7) -0.0028(7)
C45 0.0144(8) 0.0188(9) 0.0175(9) -0.0007(7) -0.0041(7) -0.0021(7)
C46 0.0143(8) 0.0193(9) 0.0117(8) -0.0047(7) -0.0016(6) -0.0027(7)
C47 0.0126(8) 0.0260(10) 0.0165(9) -0.0022(7) -0.0030(7) -0.0068(7)
C48 0.0185(9) 0.0289(10) 0.0208(9) -0.0090(8) -0.0055(7) -0.0077(8)
C49 0.0225(9) 0.0207(9) 0.0269(10) -0.0067(8) -0.0058(8) -0.0102(8)
C50 0.0165(9) 0.0201(9) 0.0232(9) -0.0012(7) -0.0063(7) -0.0080(7)
C51 0.0151(8) 0.0198(9) 0.0125(8) -0.0048(7) -0.0025(6) -0.0051(7)
C52 0.0137(8) 0.0158(8) 0.0143(8) -0.0029(7) -0.0031(6) -0.0026(7)
C53 0.0162(8) 0.0149(8) 0.0145(8) -0.0045(7) -0.0022(6) -0.0047(7)
C54 0.0126(8) 0.0134(8) 0.0165(8) -0.0006(6) -0.0054(6) -0.0048(7)
C55 0.0153(8) 0.0161(8) 0.0234(9) -0.0036(7) -0.0061(7) -0.0067(7)
C56 0.0177(9) 0.0149(9) 0.0280(10) -0.0018(7) -0.0077(7) -0.0075(7)
C57 0.0231(10) 0.0163(9) 0.0281(10) 0.0011(7) -0.0107(8) -0.0028(8)
C58 0.0221(9) 0.0209(9) 0.0211(9) 0.0007(7) -0.0118(8) -0.0051(7)
C59 0.0187(9) 0.0177(9) 0.0170(8) -0.0029(7) -0.0063(7) -0.0051(7)
C60 0.0167(9) 0.0196(9) 0.0270(10) 0.0014(7) -0.0061(7) -0.0104(8)
C61 0.0146(8) 0.0211(9) 0.0259(10) -0.0040(7) -0.0021(7) -0.0085(8)
C62 0.0156(9) 0.0231(10) 0.0343(11) -0.0005(7) -0.0122(8) -0.0114(8)
C63 0.0156(8) 0.0166(8) 0.0182(9) -0.0029(7) -0.0029(7) -0.0064(7)
C64 0.0159(8) 0.0107(8) 0.0258(9) -0.0031(7) -0.0038(7) -0.0061(7)
C65 0.0195(9) 0.0232(10) 0.0275(10) -0.0086(8) 0.0023(8) -0.0114(8)
C66 0.0142(9) 0.0229(10) 0.0422(12) -0.0073(7) 0.0022(8) -0.0151(9)
C67 0.0162(9) 0.0146(9) 0.0381(11) -0.0023(7) -0.0078(8) -0.0105(8)
C68 0.0166(9) 0.0195(10) 0.0558(14) -0.0020(8) -0.0125(9) -0.0155(9)
C69 0.0283(11) 0.0212(10) 0.0568(14) -0.0014(8) -0.0279(10) -0.0124(10)
C70 0.0367(12) 0.0248(10) 0.0373(12) -0.0044(9) -0.0233(10) -0.0055(9)
C71 0.0263(10) 0.0191(9) 0.0317(11) -0.0058(8) -0.0139(8) -0.0043(8)
C72 0.0185(9) 0.0111(8) 0.0286(10) -0.0017(7) -0.0089(7) -0.0060(7)
C73 0.0157(8) 0.0114(8) 0.0232(9) -0.0040(7) -0.0059(7) -0.0039(7)
C74 0.0188(8) 0.0124(8) 0.0155(8) -0.0032(7) -0.0053(7) -0.0027(7)
C75 0.0140(8) 0.0143(8) 0.0141(8) -0.0046(6) -0.0019(6) -0.0040(6)
C76 0.0169(8) 0.0141(8) 0.0190(9) -0.0027(7) -0.0062(7) -0.0033(7)
C77 0.0222(9) 0.0160(9) 0.0169(9) -0.0071(7) -0.0038(7) 0.0001(7)
C78 0.0221(9) 0.0197(9) 0.0231(9) -0.0119(8) 0.0011(7) -0.0062(7)
C79 0.0175(9) 0.0255(10) 0.0211(9) -0.0104(7) -0.0037(7) -0.0042(8)
C80 0.0171(9) 0.0202(9) 0.0181(9) -0.0068(7) -0.0042(7) -0.0034(7)
C81 0.0169(9) 0.0223(10) 0.0251(10) -0.0050(7) -0.0002(7) -0.0020(8)
C82 0.0200(9) 0.0186(9) 0.0245(10) -0.0047(7) 0.0027(7) -0.0101(8)
C83 0.0214(9) 0.0283(10) 0.0173(9) -0.0100(8) 0.0020(7) -0.0091(8)
C84 0.0175(9) 0.0153(8) 0.0231(9) -0.0049(7) -0.0018(7) -0.0066(7)

loop_
_atom_type_symbol
_atom_type_description
_atom_type_scat_dispersion_real
_atom_type_scat_dispersion_imag
_atom_type_scat_source
C C 0.0033 0.0016 'International Tables Vol C Tables 4.2.6.8 and 6.1.1.4'
H H 0.0000 0.0000 'International Tables Vol C Tables 4.2.6.8 and 6.1.1.4'
N N 0.0061 0.0033 'International Tables Vol C Tables 4.2.6.8 and 6.1.1.4'
O O 0.0106 0.0060 'International Tables Vol C Tables 4.2.6.8 and 6.1.1.4'
Co Co 0.3494 0.9721 'International Tables Vol C Tables 4.2.6.8 and 6.1.1.4'

loop_
_geom_angle_atom_site_label_1
_geom_angle_atom_site_label_2
_geom_angle_atom_site_label_3
_geom_angle
_geom_angle_publ_flag
O1 Co1 O2 115.23(5) y
O1 Co1 N1 94.93(5) y
O2 Co1 N1 117.15(5) y
O1 Co1 N2 115.95(5) y
O2 Co1 N2 93.16(5) y
N1 Co1 N2 122.20(6) y
C22 O2 Co1 121.77(11) ?
C1 O1 Co1 126.36(11) ?
C11 N1 C12 119.94(14) ?
C11 N1 Co1 121.19(11) ?
C12 N1 Co1 118.86(10) ?
C32 N2 C33 120.42(14) ?
C32 N2 Co1 119.07(11) ?
C33 N2 Co1 120.51(10) ?
O1 C1 C10 124.93(15) ?
O1 C1 C2 116.18(15) ?
C10 C1 C2 118.88(15) ?
C3 C2 C1 121.71(16) ?
C3 C2 H2 119.1 ?
C1 C2 H2 119.1 ?
C2 C3 C4 121.53(16) ?
C2 C3 H3 119.2 ?
C4 C3 H3 119.2 ?
C5 C4 C9 120.22(16) ?
C5 C4 C3 120.82(16) ?
C9 C4 C3 118.94(15) ?
C6 C5 C4 121.44(16) ?
C6 C5 H5 119.3 ?
C4 C5 H5 119.3 ?
C5 C6 C7 119.04(16) ?
C5 C6 H6 120.5 ?
C7 C6 H6 120.5 ?
C8 C7 C6 120.70(17) ?
C8 C7 H7 119.7 ?
C6 C7 H7 119.7 ?
C7 C8 C9 122.00(16) ?
C7 C8 H8 119.0 ?
C9 C8 H8 119.0 ?
C8 C9 C4 116.53(15) ?
C8 C9 C10 123.89(15) ?
C4 C9 C10 119.55(15) ?
C1 C10 C11 122.76(15) ?
C1 C10 C9 119.27(15) ?
C11 C10 C9 117.87(15) ?
N1 C11 C10 128.12(16) ?
N1 C11 H11 115.9 ?
C10 C11 H11 115.9 ?
N1 C12 C21 115.87(13) ?
N1 C12 C13 105.69(13) ?
C21 C12 C13 109.11(14) ?
N1 C12 C18 108.36(13) ?
C21 C12 C18 108.13(14) ?
C13 C12 C18 109.56(14) ?
C14 C13 C12 110.64(14) ?
C14 C13 H13A 109.5 ?
C12 C13 H13A 109.5 ?
C14 C13 H13B 109.5 ?
C12 C13 H13B 109.5 ?
H13A C13 H13B 108.1 ?
C17 C14 C15 110.40(16) ?
C17 C14 C13 108.84(15) ?
C15 C14 C13 108.88(15) ?
C17 C14 H14 109.6 ?
C15 C14 H14 109.6 ?
C13 C14 H14 109.6 ?
C14 C15 C16 109.54(15) ?
C14 C15 H15A 109.8 ?
C16 C15 H15A 109.8 ?
C14 C15 H15B 109.8 ?
C16 C15 H15B 109.8 ?
H15A C15 H15B 108.2 ?
C19 C16 C15 109.78(16) ?
C19 C16 C18 108.89(15) ?
C15 C16 C18 109.59(15) ?
C19 C16 H16 109.5 ?
C15 C16 H16 109.5 ?
C18 C16 H16 109.5 ?
C14 C17 C20 109.55(15) ?
C14 C17 H17A 109.8 ?
C20 C17 H17A 109.8 ?
C14 C17 H17B 109.8 ?
C20 C17 H17B 109.8 ?
H17A C17 H17B 108.2 ?
C12 C18 C16 109.87(14) ?
C12 C18 H18A 109.7 ?
C16 C18 H18A 109.7 ?
C12 C18 H18B 109.7 ?
C16 C18 H18B 109.7 ?
H18A C18 H18B 108.2 ?
C16 C19 C20 109.60(15) ?
C16 C19 H19A 109.7 ?
C20 C19 H19A 109.7 ?
C16 C19 H19B 109.7 ?
C20 C19 H19B 109.7 ?
H19A C19 H19B 108.2 ?
C17 C20 C19 109.64(16) ?
C17 C20 C21 109.43(16) ?
C19 C20 C21 109.43(15) ?
C17 C20 H20 109.4 ?
C19 C20 H20 109.4 ?
C21 C20 H20 109.4 ?
C12 C21 C20 109.54(14) ?
C12 C21 H21A 109.8 ?
C20 C21 H21A 109.8 ?
C12 C21 H21B 109.8 ?
C20 C21 H21B 109.8 ?
H21A C21 H21B 108.2 ?
O2 C22 C31 124.78(15) ?
O2 C22 C23 116.39(15) ?
C31 C22 C23 118.81(16) ?
C24 C23 C22 121.34(17) ?
C24 C23 H23 119.3 ?
C22 C23 H23 119.3 ?
C23 C24 C25 121.70(17) ?
C23 C24 H24 119.1 ?
C25 C24 H24 119.1 ?
C26 C25 C24 120.98(16) ?
C26 C25 C30 119.98(17) ?
C24 C25 C30 119.04(16) ?
C27 C26 C25 121.35(17) ?
C27 C26 H26 119.3 ?
C25 C26 H26 119.3 ?
C26 C27 C28 119.25(17) ?
C26 C27 H27 120.4 ?
C28 C27 H27 120.4 ?
C29 C28 C27 120.68(18) ?
C29 C28 H28 119.7 ?
C27 C28 H28 119.7 ?
C28 C29 C30 121.78(17) ?
C28 C29 H29 119.1 ?
C30 C29 H29 119.1 ?
C29 C30 C25 116.92(16) ?
C29 C30 C31 123.84(16) ?
C25 C30 C31 119.23(16) ?
C22 C31 C32 121.74(15) ?
C22 C31 C30 119.71(15) ?
C32 C31 C30 118.09(15) ?
N2 C32 C31 127.25(16) ?
N2 C32 H32 116.4 ?
C31 C32 H32 116.4 ?
N2 C33 C42 115.05(13) ?
N2 C33 C34 107.43(13) ?
C42 C33 C34 108.71(14) ?
N2 C33 C38 107.47(13) ?
C42 C33 C38 108.98(14) ?
C34 C33 C38 109.06(13) ?
C35 C34 C33 110.33(14) ?
C35 C34 H34A 109.6 ?
C33 C34 H34A 109.6 ?
C35 C34 H34B 109.6 ?
C33 C34 H34B 109.6 ?
H34A C34 H34B 108.1 ?
C39 C35 C34 109.61(15) ?
C39 C35 C36 109.33(16) ?
C34 C35 C36 109.37(15) ?
C39 C35 H35 109.5 ?
C34 C35 H35 109.5 ?
C36 C35 H35 109.5 ?
C37 C36 C35 109.23(14) ?
C37 C36 H36A 109.8 ?
C35 C36 H36A 109.8 ?
C37 C36 H36B 109.8 ?
C35 C36 H36B 109.8 ?
H36A C36 H36B 108.3 ?
C40 C37 C36 109.98(15) ?
C40 C37 C38 109.15(15) ?
C36 C37 C38 109.70(15) ?
C40 C37 H37 109.3 ?
C36 C37 H37 109.3 ?
C38 C37 H37 109.3 ?
C33 C38 C37 109.75(14) ?
C33 C38 H38A 109.7 ?
C37 C38 H38A 109.7 ?
C33 C38 H38B 109.7 ?
C37 C38 H38B 109.7 ?
H38A C38 H38B 108.2 ?
C41 C39 C35 109.38(15) ?
C41 C39 H39A 109.8 ?
C35 C39 H39A 109.8 ?
C41 C39 H39B 109.8 ?
C35 C39 H39B 109.8 ?
H39A C39 H39B 108.2 ?
C37 C40 C41 109.28(15) ?
C37 C40 H40A 109.8 ?
C41 C40 H40A 109.8 ?
C37 C40 H40B 109.8 ?
C41 C40 H40B 109.8 ?
H40A C40 H40B 108.3 ?
C39 C41 C40 109.48(15) ?
C39 C41 C42 109.80(16) ?
C40 C41 C42 109.43(15) ?
C39 C41 H41A 109.4 ?
C40 C41 H41A 109.4 ?
C42 C41 H41A 109.4 ?
C33 C42 C41 109.89(14) ?
C33 C42 H42A 109.7 ?
C41 C42 H42A 109.7 ?
C33 C42 H42B 109.7 ?
C41 C42 H42B 109.7 ?
H42A C42 H42B 108.2 ?
O3 Co2 O4 114.40(5) y
O3 Co2 N3 94.94(5) y
O3 Co2 N4 116.97(5) y
O4 Co2 N3 115.20(5) y
O4 Co2 N4 94.63(5) y
N3 Co2 N4 122.25(6) y
C43 O3 Co2 123.99(10) ?
C64 O4 Co2 125.92(11) ?
C53 N3 C54 119.82(13) ?
C53 N3 Co2 120.68(11) ?
C54 N3 Co2 119.41(10) ?
C74 N4 C75 116.28(13) ?
C74 N4 Co2 121.06(11) ?
C75 N4 Co2 122.59(10) ?
O3 C43 C52 125.09(15) ?
O3 C43 C44 116.04(15) ?
C52 C43 C44 118.87(15) ?
C45 C44 C43 121.92(16) ?
C45 C44 H44 119.0 ?
C43 C44 H44 119.0 ?
C44 C45 C46 121.48(16) ?
C44 C45 H45 119.3 ?
C46 C45 H45 119.3 ?
C47 C46 C51 120.43(15) ?
C47 C46 C45 120.80(15) ?
C51 C46 C45 118.76(15) ?
C48 C47 C46 121.45(16) ?
C48 C47 H47 119.3 ?
C46 C47 H47 119.3 ?
C47 C48 C49 118.71(16) ?
C47 C48 H48 120.6 ?
C49 C48 H48 120.6 ?
C50 C49 C48 121.30(17) ?
C50 C49 H49 119.4 ?
C48 C49 H49 119.4 ?
C49 C50 C51 121.70(16) ?
C49 C50 H50 119.2 ?
C51 C50 H50 119.2 ?
C50 C51 C46 116.39(15) ?
C50 C51 C52 123.94(15) ?
C46 C51 C52 119.66(15) ?
C43 C52 C53 122.64(15) ?
C43 C52 C51 119.27(15) ?
C53 C52 C51 118.01(15) ?
N3 C53 C52 127.69(15) ?
N3 C53 H53 116.2 ?
C52 C53 H53 116.2 ?
N3 C54 C55 115.18(13) ?
N3 C54 C59 107.40(13) ?
C55 C54 C59 108.96(14) ?
N3 C54 C63 107.59(13) ?
C55 C54 C63 108.29(13) ?
C59 C54 C63 109.32(13) ?
C54 C55 C56 109.89(13) ?
C54 C55 H55A 109.7 ?
C56 C55 H55A 109.7 ?
C54 C55 H55B 109.7 ?
C56 C55 H55B 109.7 ?
H55A C55 H55B 108.2 ?
C57 C56 C60 110.09(15) ?
C57 C56 C55 109.65(14) ?
C60 C56 C55 109.34(14) ?
C57 C56 H56 109.2 ?
C60 C56 H56 109.2 ?
C55 C56 H56 109.2 ?
C56 C57 C58 109.03(14) ?
C56 C57 H57A 109.9 ?
C58 C57 H57A 109.9 ?
C56 C57 H57B 109.9 ?
C58 C57 H57B 109.9 ?
H57A C57 H57B 108.3 ?
C62 C58 C57 109.56(15) ?
C62 C58 C59 109.35(15) ?
C57 C58 C59 109.30(14) ?
C62 C58 H58 109.5 ?
C57 C58 H58 109.5 ?
C59 C58 H58 109.5 ?
C54 C59 C58 110.28(14) ?
C54 C59 H59A 109.6 ?
C58 C59 H59A 109.6 ?
C54 C59 H59B 109.6 ?
C58 C59 H59B 109.6 ?
H59A C59 H59B 108.1 ?
C61 C60 C56 109.07(14) ?
C61 C60 H60A 109.9 ?
C56 C60 H60A 109.9 ?
C61 C60 H60B 109.9 ?
C56 C60 H60B 109.9 ?
H60A C60 H60B 108.3 ?
C60 C61 C63 109.44(14) ?
C60 C61 C62 109.29(15) ?
C63 C61 C62 109.75(14) ?
C60 C61 H61 109.5 ?
C63 C61 H61 109.5 ?
C62 C61 H61 109.5 ?
C58 C62 C61 109.67(14) ?
C58 C62 H62A 109.7 ?
C61 C62 H62A 109.7 ?
C58 C62 H62B 109.7 ?
C61 C62 H62B 109.7 ?
H62A C62 H62B 108.2 ?
C61 C63 C54 110.17(14) ?
C61 C63 H63A 109.6 ?
C54 C63 H63A 109.6 ?
C61 C63 H63B 109.6 ?
C54 C63 H63B 109.6 ?
H63A C63 H63B 108.1 ?
O4 C64 C73 124.69(15) ?
O4 C64 C65 116.66(16) ?
C73 C64 C65 118.63(16) ?
C66 C65 C64 121.26(18) ?
C66 C65 H65 119.4 ?
C64 C65 H65 119.4 ?
C65 C66 C67 122.16(17) ?
C65 C66 H66 118.9 ?
C67 C66 H66 118.9 ?
C68 C67 C66 121.41(17) ?
C68 C67 C72 119.76(18) ?
C66 C67 C72 118.79(16) ?
C69 C68 C67 121.75(19) ?
C69 C68 H68 119.1 ?
C67 C68 H68 119.1 ?
C68 C69 C70 118.81(18) ?
C68 C69 H69 120.6 ?
C70 C69 H69 120.6 ?
C71 C70 C69 121.1(2) ?
C71 C70 H70 119.5 ?
C69 C70 H70 119.5 ?
C70 C71 C72 121.64(19) ?
C70 C71 H71 119.2 ?
C72 C71 H71 119.2 ?
C71 C72 C67 116.92(16) ?
C71 C72 C73 123.71(16) ?
C67 C72 C73 119.34(16) ?
C64 C73 C74 122.65(15) ?
C64 C73 C72 119.65(15) ?
C74 C73 C72 117.69(15) ?
N4 C74 C73 128.48(16) ?
N4 C74 H74 115.8 ?
C73 C74 H74 115.8 ?
N4 C75 C80 108.12(13) ?
N4 C75 C84 112.62(13) ?
C80 C75 C84 108.37(13) ?
N4 C75 C76 109.25(13) ?
C80 C75 C76 108.52(13) ?
C84 C75 C76 109.87(14) ?
C77 C76 C75 110.22(13) ?
C77 C76 H76A 109.6 ?
C75 C76 H76A 109.6 ?
C77 C76 H76B 109.6 ?
C75 C76 H76B 109.6 ?
H76A C76 H76B 108.1 ?
C78 C77 C83 109.92(14) ?
C78 C77 C76 108.90(14) ?
C83 C77 C76 109.11(14) ?
C78 C77 H77 109.6 ?
C83 C77 H77 109.6 ?
C76 C77 H77 109.6 ?
C77 C78 C79 109.62(14) ?
C77 C78 H78A 109.7 ?
C79 C78 H78A 109.7 ?
C77 C78 H78B 109.7 ?
C79 C78 H78B 109.7 ?
H78A C78 H78B 108.2 ?
C81 C79 C78 109.46(15) ?
C81 C79 C80 109.03(14) ?
C78 C79 C80 109.51(14) ?
C81 C79 H79 109.6 ?
C78 C79 H79 109.6 ?
C80 C79 H79 109.6 ?
C75 C80 C79 110.57(14) ?
C75 C80 H80A 109.5 ?
C79 C80 H80A 109.5 ?
C75 C80 H80B 109.5 ?
C79 C80 H80B 109.5 ?
H80A C80 H80B 108.1 ?
C79 C81 C82 109.61(14) ?
C79 C81 H81A 109.7 ?
C82 C81 H81A 109.7 ?
C79 C81 H81B 109.7 ?
C82 C81 H81B 109.7 ?
H81A C81 H81B 108.2 ?
C83 C82 C81 109.61(15) ?
C83 C82 C84 109.54(15) ?
C81 C82 C84 109.31(15) ?
C83 C82 H82 109.5 ?
C81 C82 H82 109.5 ?
C84 C82 H82 109.5 ?
C82 C83 C77 109.77(14) ?
C82 C83 H83A 109.7 ?
C77 C83 H83A 109.7 ?
C82 C83 H83B 109.7 ?
C77 C83 H83B 109.7 ?
H83A C83 H83B 108.2 ?
C75 C84 C82 109.50(14) ?
C75 C84 H84A 109.8 ?
C82 C84 H84A 109.8 ?
C75 C84 H84B 109.8 ?
C82 C84 H84B 109.8 ?
H84A C84 H84B 108.2 ?

loop_
_geom_bond_atom_site_label_1
_geom_bond_atom_site_label_2
_geom_bond_distance
_geom_bond_publ_flag
Co1 O1 1.9051(12) y
Co1 O2 1.9192(12) y
Co1 N1 1.9962(14) y
Co1 N2 2.0019(14) y
O2 C22 1.306(2) ?
O1 C1 1.303(2) ?
N1 C11 1.295(2) ?
N1 C12 1.497(2) ?
N2 C32 1.295(2) ?
N2 C33 1.491(2) ?
C1 C10 1.416(2) ?
C1 C2 1.438(2) ?
C2 C3 1.352(2) ?
C2 H2 0.9500 ?
C3 C4 1.426(2) ?
C3 H3 0.9500 ?
C4 C5 1.411(2) ?
C4 C9 1.425(2) ?
C5 C6 1.368(3) ?
C5 H5 0.9500 ?
C6 C7 1.404(2) ?
C6 H6 0.9500 ?
C7 C8 1.375(2) ?
C7 H7 0.9500 ?
C8 C9 1.418(2) ?
C8 H8 0.9500 ?
C9 C10 1.458(2) ?
C10 C11 1.442(2) ?
C11 H11 0.9500 ?
C12 C21 1.532(2) ?
C12 C13 1.534(2) ?
C12 C18 1.540(2) ?
C13 C14 1.531(2) ?
C13 H13A 0.9900 ?
C13 H13B 0.9900 ?
C14 C17 1.527(3) ?
C14 C15 1.529(3) ?
C14 H14 1.0000 ?
C15 C16 1.536(3) ?
C15 H15A 0.9900 ?
C15 H15B 0.9900 ?
C16 C19 1.524(3) ?
C16 C18 1.541(2) ?
C16 H16 1.0000 ?
C17 C20 1.530(3) ?
C17 H17A 0.9900 ?
C17 H17B 0.9900 ?
C18 H18A 0.9900 ?
C18 H18B 0.9900 ?
C19 C20 1.533(3) ?
C19 H19A 0.9900 ?
C19 H19B 0.9900 ?
C20 C21 1.547(2) ?
C20 H20 1.0000 ?
C21 H21A 0.9900 ?
C21 H21B 0.9900 ?
C22 C31 1.414(2) ?
C22 C23 1.439(2) ?
C23 C24 1.356(3) ?
C23 H23 0.9500 ?
C24 C25 1.424(3) ?
C24 H24 0.9500 ?
C25 C26 1.415(2) ?
C25 C30 1.426(2) ?
C26 C27 1.367(3) ?
C26 H26 0.9500 ?
C27 C28 1.404(3) ?
C27 H27 0.9500 ?
C28 C29 1.377(2) ?
C28 H28 0.9500 ?
C29 C30 1.417(2) ?
C29 H29 0.9500 ?
C30 C31 1.454(2) ?
C31 C32 1.443(2) ?
C32 H32 0.9500 ?
C33 C42 1.532(2) ?
C33 C34 1.536(2) ?
C33 C38 1.538(2) ?
C34 C35 1.532(2) ?
C34 H34A 0.9900 ?
C34 H34B 0.9900 ?
C35 C39 1.532(3) ?
C35 C36 1.533(3) ?
C35 H35 1.0000 ?
C36 C37 1.531(3) ?
C36 H36A 0.9900 ?
C36 H36B 0.9900 ?
C37 C40 1.529(3) ?
C37 C38 1.539(2) ?
C37 H37 1.0000 ?
C38 H38A 0.9900 ?
C38 H38B 0.9900 ?
C39 C41 1.528(3) ?
C39 H39A 0.9900 ?
C39 H39B 0.9900 ?
C40 C41 1.531(3) ?
C40 H40A 0.9900 ?
C40 H40B 0.9900 ?
C41 C42 1.539(2) ?
C41 H41A 1.0000 ?
C42 H42A 0.9900 ?
C42 H42B 0.9900 ?
Co2 O3 1.9139(12) y
Co2 O4 1.9194(12) y
Co2 N3 1.9945(13) y
Co2 N4 1.9849(14) y
O3 C43 1.3088(19) ?
O4 C64 1.300(2) ?
N3 C53 1.299(2) ?
N3 C54 1.493(2) ?
N4 C74 1.300(2) ?
N4 C75 1.500(2) ?
C43 C52 1.414(2) ?
C43 C44 1.435(2) ?
C44 C45 1.350(2) ?
C44 H44 0.9500 ?
C45 C46 1.427(2) ?
C45 H45 0.9500 ?
C46 C47 1.412(2) ?
C46 C51 1.425(2) ?
C47 C48 1.368(3) ?
C47 H47 0.9500 ?
C48 C49 1.399(3) ?
C48 H48 0.9500 ?
C49 C50 1.375(2) ?
C49 H49 0.9500 ?
C50 C51 1.418(2) ?
C50 H50 0.9500 ?
C51 C52 1.457(2) ?
C52 C53 1.447(2) ?
C53 H53 0.9500 ?
C54 C55 1.533(2) ?
C54 C59 1.534(2) ?
C54 C63 1.538(2) ?
C55 C56 1.544(2) ?
C55 H55A 0.9900 ?
C55 H55B 0.9900 ?
C56 C57 1.530(3) ?
C56 C60 1.534(3) ?
C56 H56 1.0000 ?
C57 C58 1.534(2) ?
C57 H57A 0.9900 ?
C57 H57B 0.9900 ?
C58 C62 1.531(3) ?
C58 C59 1.538(2) ?
C58 H58 1.0000 ?
C59 H59A 0.9900 ?
C59 H59B 0.9900 ?
C60 C61 1.530(2) ?
C60 H60A 0.9900 ?
C60 H60B 0.9900 ?
C61 C63 1.533(2) ?
C61 C62 1.534(3) ?
C61 H61 1.0000 ?
C62 H62A 0.9900 ?
C62 H62B 0.9900 ?
C63 H63A 0.9900 ?
C63 H63B 0.9900 ?
C64 C73 1.415(2) ?
C64 C65 1.438(2) ?
C65 C66 1.357(3) ?
C65 H65 0.9500 ?
C66 C67 1.418(3) ?
C66 H66 0.9500 ?
C67 C68 1.416(2) ?
C67 C72 1.423(2) ?
C68 C69 1.360(3) ?
C68 H68 0.9500 ?
C69 C70 1.398(3) ?
C69 H69 0.9500 ?
C70 C71 1.377(3) ?
C70 H70 0.9500 ?
C71 C72 1.410(3) ?
C71 H71 0.9500 ?
C72 C73 1.459(2) ?
C73 C74 1.436(2) ?
C74 H74 0.9500 ?
C75 C80 1.533(2) ?
C75 C84 1.538(2) ?
C75 C76 1.539(2) ?
C76 C77 1.536(2) ?
C76 H76A 0.9900 ?
C76 H76B 0.9900 ?
C77 C78 1.531(2) ?
C77 C83 1.534(2) ?
C77 H77 1.0000 ?
C78 C79 1.532(3) ?
C78 H78A 0.9900 ?
C78 H78B 0.9900 ?
C79 C81 1.531(3) ?
C79 C80 1.533(2) ?
C79 H79 1.0000 ?
C80 H80A 0.9900 ?
C80 H80B 0.9900 ?
C81 C82 1.533(3) ?
C81 H81A 0.9900 ?
C81 H81B 0.9900 ?
C82 C83 1.530(3) ?
C82 C84 1.543(2) ?
C82 H82 1.0000 ?
C83 H83A 0.9900 ?
C83 H83B 0.9900 ?
C84 H84A 0.9900 ?
C84 H84B 0.9900 ?
